data_4030760
loop_
_publ_author_name
'Tabachenko, V. V.'
'D Yachenko, O. G.'
'Sundberg, M.'

_publ_section_title
;
 The crystal structures of UMo5O16 and U0.75Mo5O16 studies by X-ray
 diffraction and high-resolution electron microscopy
;
_journal_name_full 'European Journal of Solid State and Inorganic Chemistry'
_journal_page_first 1137
_journal_page_last 1149
_journal_volume 32
_journal_year 1995
_chemical_formula_sum 'Mo5 O16 U'
_chemical_formula_weight 973.72
_space_group_IT_number 16
_symmetry_cell_setting orthorhombic
_symmetry_Int_Tables_number 16
_symmetry_space_group_name_Hall 'P 2 2'
_symmetry_space_group_name_H-M 'P 2 2 2'
_cell_angle_alpha 90
_cell_angle_beta 90
_cell_angle_gamma 90
_cell_formula_units_Z 1
_cell_length_a 9.8850(7)
_cell_length_b 7.1672(7)
_cell_length_c 4.1332(3)
_cell_volume 292.83(4)
_diffrn_ambient_temperature 293
_diffrn_radiation_probe x-ray
_diffrn_radiation_type MoK\a
_diffrn_radiation_wavelength 0.71073
_exptl_absorpt_coefficient_mu 19.062
_exptl_crystal_density_diffrn 5.521
_exptl_crystal_F_000 430
_refine_ls_number_parameters 34
_refine_ls_number_reflns 483
_refine_ls_R_factor_gt 0.060
_refine_ls_wR_factor_gt 0.058
_cod_data_source_file EJSSIC-1995-32-1137-1149-3.cif
_cod_data_source_block UMo5O16-2
_cod_database_code 4030760

loop_
_symmetry_equiv_pos_site_id
_symmetry_equiv_pos_as_xyz
1 x,y,z
2 -x,-y,z
3 x,-y,-z
4 -x,y,-z

loop_
_atom_site_label
_atom_site_type_symbol
_atom_site_thermal_displace_type
_atom_site_fract_x
_atom_site_fract_y
_atom_site_fract_z
_atom_site_occupancy
_atom_site_U_iso_or_equiv
U U Uiso 0.00000 0.00000 0.00000 1.000 0.0074(3)
Mo1 Mo Uiso 0.00000 0.50000 0.9100(10) 0.500 0.0082(6)
Mo2 Mo Uiso 0.3200(2) 0.2488(5) 0.9050(6) 1.000 0.0052(5)
O1 O Uiso 0.00000 0.00000 0.50000 1.000 0.019(10)
O2 O Uiso 0.00000 0.50000 0.50000 1.000 0.04(3)
O3 O Uiso 0.125(2) 0.299(2) 0.010(7) 1.000 0.010(4)
O4 O Uiso 0.249(3) 0.00000 0.00000 1.000 0.018(6)
O5 O Uiso 0.358(4) 0.50000 0.00000 1.000 0.033(9)
O6 O Uiso 0.317(2) 0.246(3) 0.506(6) 1.000 0.014(4)
O7 O Uiso 0.50000 0.189(3) 0.00000 1.000 0.0076(13)

loop_
_atom_type_symbol
_atom_type_description
_atom_type_scat_dispersion_real
_atom_type_scat_dispersion_imag
_atom_type_scat_source
Mo Mo -1.6832 0.6857 ' International Tables Vol C Tables 4.2.6.8 and 6.1.1.4'
O O 0.0106 0.0060 ' International Tables Vol C Tables 4.2.6.8 and 6.1.1.4'
U U -9.6767 9.6646 ' International Tables Vol C Tables 4.2.6.8 and 6.1.1.4'

loop_
_geom_angle_atom_site_label_1
_geom_angle_atom_site_label_2
_geom_angle_atom_site_label_3
_geom_angle
_geom_angle_site_symmetry_1
_geom_angle_site_symmetry_3
_geom_angle_publ_flag
O1 U O3 89.0(7) . . yes
O1 U O4 90.00 . . yes
O1 U O1 180.00 . 1_554 yes
O1 U O3 89.0(7) . 2_555 yes
O1 U O4 90.00 . 2_555 yes
O1 U O3 91.0(7) . 3_555 yes
O1 U O3 91.0(7) . 4_555 yes
O3 U O4 60.0(4) . . yes
O1 U O3 91.0(7) 1_554 . yes
O3 U O3 178.1(9) . 2_555 yes
O3 U O4 120.0(4) . 2_555 yes
O3 U O3 120.1(6) . 3_555 yes
O3 U O3 60.0(6) . 4_555 yes
O1 U O4 90.00 1_554 . yes
O3 U O4 120.0(4) 2_555 . yes
O4 U O4 180.00 . 2_555 yes
O3 U O4 60.0(4) 3_555 . yes
O3 U O4 120.0(4) 4_555 . yes
O1 U O3 91.0(7) 1_554 2_555 yes
O1 U O4 90.00 1_554 2_555 yes
O1 U O3 89.0(7) 1_554 3_555 yes
O1 U O3 89.0(7) 1_554 4_555 yes
O3 U O4 60.0(4) 2_555 2_555 yes
O3 U O3 60.0(6) 2_555 3_555 yes
O3 U O3 120.1(6) 2_555 4_555 yes
O3 U O4 120.0(4) 3_555 2_555 yes
O3 U O4 60.0(4) 4_555 2_555 yes
O3 U O3 178.1(9) 3_555 4_555 yes
O2 Mo1 O2 180.00 . 1_556 yes
O2 Mo1 O3 102.3(8) . 1_556 yes
O2 Mo1 O3 102.3(8) . 2_566 yes
O2 Mo1 O3 99.9(9) . 3_566 yes
Mo1 Mo1 O2 180.00 3_567 . yes
O2 Mo1 O3 99.9(9) . 4_556 yes
O2 Mo1 O3 77.7(8) 1_556 1_556 yes
O2 Mo1 O3 77.7(8) 1_556 2_566 yes
O2 Mo1 O3 80.1(9) 1_556 3_566 yes
O2 Mo1 O3 80.1(9) 1_556 4_556 yes
O3 Mo1 O3 155.4(12) 1_556 2_566 yes
O3 Mo1 O3 96.3(8) 1_556 3_566 yes
Mo1 Mo1 O3 77.7(8) 3_567 1_556 yes
O3 Mo1 O3 79.5(8) 1_556 4_556 yes
O3 Mo1 O3 79.5(8) 2_566 3_566 yes
Mo1 Mo1 O3 77.7(8) 3_567 2_566 yes
O3 Mo1 O3 96.3(8) 2_566 4_556 yes
Mo1 Mo1 O3 80.1(9) 3_567 3_566 yes
O3 Mo1 O3 160.2(12) 3_566 4_556 yes
Mo1 Mo1 O3 80.1(9) 3_567 4_556 yes
O3 Mo2 O6 101.6(11) 1_556 . yes
O4 Mo2 O6 100.6(8) 1_556 . yes
O5 Mo2 O6 102.9(8) 1_556 . yes
O6 Mo2 O6 177.9(8) . 1_556 yes
O6 Mo2 O7 103.0(7) . 1_556 yes
O3 Mo2 O4 77.0(9) 1_556 1_556 yes
O3 Mo2 O5 88.6(12) 1_556 1_556 yes
O3 Mo2 O6 76.9(9) 1_556 1_556 yes
O3 Mo2 O7 155.2(8) 1_556 1_556 yes
O4 Mo2 O5 154.5(6) 1_556 1_556 yes
O4 Mo2 O6 77.7(5) 1_556 1_556 yes
O4 Mo2 O7 95.2(10) 1_556 1_556 yes
O5 Mo2 O6 78.5(5) 1_556 1_556 yes
O5 Mo2 O7 89.2(13) 1_556 1_556 yes
O6 Mo2 O7 78.5(5) 1_556 1_556 yes
U O1 U 180.00 . 1_556 yes
Mo1 O2 Mo1 180.00 . 1_554 yes
Mo1 O2 Mo1 180.00 . 3_566 yes
Mo1 O2 Mo1 180.00 1_554 3_567 yes
Mo1 O2 Mo1 180.00 3_566 3_567 yes
U O3 Mo1 108.7(9) . 1_554 yes
U O3 Mo2 108.7(7) . 1_554 yes
U O3 Mo1 109.3(9) . 3_566 yes
Mo1 O3 Mo2 134.2(11) 1_554 1_554 yes
Mo1 O3 Mo1 22.2(3) 1_554 3_566 yes
Mo1 O3 Mo2 141.9(9) 3_566 1_554 yes
U O4 Mo2 111.0(8) . 1_554 yes
U O4 Mo2 111.0(8) . 3_556 yes
Mo2 O4 Mo2 138.0(16) 1_554 3_556 yes
Mo2 O5 Mo2 157(2) 1_554 3_566 yes
Mo2 O6 Mo2 177.9(9) . 1_554 yes
Mo2 O7 Mo2 153.5(13) 1_554 4_656 yes

loop_
_geom_bond_atom_site_label_1
_geom_bond_atom_site_label_2
_geom_bond_distance
_geom_bond_site_symmetry_2
_geom_bond_publ_flag
U O1 2.0666(2) . yes
U O3 2.474(16) . yes
U O4 2.46(3) . yes
U O1 2.0666(2) 1_554 yes
U O3 2.474(16) 2_555 yes
U O4 2.46(3) 2_555 yes
U O3 2.474(16) 3_555 yes
U O3 2.474(16) 4_555 yes
Mo1 O2 1.695(4) . yes
Mo1 O2 2.439(4) 1_556 yes
Mo1 O3 1.942(18) 1_556 yes
Mo1 O3 1.942(18) 2_566 yes
Mo1 O3 1.927(17) 3_566 yes
Mo1 Mo1 0.744(6) 3_567 yes
Mo1 O3 1.927(17) 4_556 yes
Mo2 O6 1.65(2) . yes
Mo2 O3 2.01(2) 1_556 yes
Mo2 O4 1.956(11) 1_556 yes
Mo2 O5 1.881(9) 1_556 yes
Mo2 O6 2.48(2) 1_556 yes
Mo2 O7 1.872(5) 1_556 yes

loop_
_geom_torsion_atom_site_label_1
_geom_torsion_atom_site_label_2
_geom_torsion_atom_site_label_3
_geom_torsion_atom_site_label_4
_geom_torsion
_geom_torsion_site_symmetry_3
_geom_torsion_site_symmetry_4
_geom_torsion_publ_flag
O1 U O3 Mo2 103.5(11) . 1_554 no
O4 U O3 Mo2 13.0(7) . 1_554 no
O3 U O4 Mo2 -13.5(8) . 1_554 no
O3 U O4 Mo2 166.5(8) . 3_556 no
O2 Mo1 O3 Mo2 58.6(18) 1_556 . no
O6 Mo2 O3 Mo1 -59.6(19) 1_556 . no
